data_1530496
loop_
_publ_author_name
'Nosirev, N.A.'
'Treushnikov, E.N.'
'Ilyukhin, V.V.'
'Belov, V.V.'

_publ_section_title
;
 About the crystal structure of Na, Zr-oxyortho-Germanate Na2 Zr Ge O5
;
_journal_name_full 'Doklady Akademii Nauk SSSR'
_journal_page_first 82
_journal_page_last 85
_journal_volume 216
_journal_year 1974
_chemical_formula_sum 'Ge Na2 O5 Zr'
_chemical_name_systematic 'Na2 Zr Ge O5'
_space_group_IT_number 14
_symmetry_space_group_name_Hall '-P 2bc'
_symmetry_space_group_name_H-M 'P 1 1 21/b'
_cell_angle_alpha 90
_cell_angle_beta 90
_cell_angle_gamma 120
_cell_formula_units_Z 8
_cell_length_a 14.1
_cell_length_b 13.88
_cell_length_c 5.56
_cell_volume 942.354
_citation_journal_id_ASTM DANKAS
_cod_data_source_file Nosirev_DANKAS_1974_789.cif
_cod_data_source_block Ge1Na2O5Zr1
_cod_original_cell_volume 942.3539
_cod_original_sg_symbol_Hall '-P 2ybc (-x,z,y)'
_cod_original_formula_sum 'Ge1 Na2 O5 Zr1'
_cod_database_code 1530496

loop_
_symmetry_equiv_pos_as_xyz
x,y,z
-x,-y+1/2,z+1/2
-x,-y,-z
x,y-1/2,-z-1/2

loop_
_atom_site_label
_atom_site_type_symbol
_atom_site_fract_x
_atom_site_fract_y
_atom_site_fract_z
_atom_site_occupancy
_atom_site_U_iso_or_equiv
O9 O-2 0.007 0.272 0.477 1 0.0
Na4 Na+1 0.422 0.069 0.238 1 0.0
Zr2 Zr+4 0.4361 0.3059 0.2604 1 0.0
Ge1 Ge+4 0.1588 0.0674 0.2314 1 0.0
O5 O-2 0.09 0.13 0.31 1 0.0
O4 O-2 0.203 0.359 0.715 1 0.0
Na1 Na+1 0.318 0.148 0.735 1 0.0
O10 O-2 0.493 0.266 0.962 1 0.0
O8 O-2 0.365 0.395 0.079 1 0.0
O3 O-2 0.409 0.044 0.792 1 0.0
O6 O-2 0.383 0.336 0.589 1 0.0
Ge2 Ge+4 0.3402 0.4067 0.7684 1 0.0
Na2 Na+1 0.078 0.148 0.791 1 0.0
Na3 Na+1 0.179 0.328 0.269 1 0.0
O7 O-2 0.129 0.022 0.938 1 0.0
O1 O-2 0.124 0.456 0.105 1 0.0
Zr1 Zr+4 0.0632 0.3696 0.7629 1 0.0
O2 O-2 0.296 0.153 0.271 1 0.0
